data_7129942
loop_
_publ_author_name
'Mannava, M. K. Chaitanya'
'Bommaka, Manish K.'
'Dandela, Rambabu'
'Solomon, K. Anand'
'Nangia, Ashwini K.'

_publ_section_title
;
 Fluorobenzoic acid coformers to improve the solubility and permeability
 of the BCS class IV drug naftopidil
;
_journal_name_full 'Chemical Communications'
_journal_paper_doi 10.1039/D1CC07187D
_journal_year 2022
_chemical_formula_moiety 'C24 H28 N2 O3, C7 H F3 O2'
_chemical_formula_sum 'C31 H29 F3 N2 O5'
_chemical_formula_weight 566.56
_space_group_crystal_system monoclinic
_space_group_IT_number 14
_space_group_name_Hall '-P 2ybc'
_space_group_name_H-M_alt 'P 1 21/c 1'
_atom_sites_solution_hydrogens mixed
_atom_sites_solution_primary direct
_audit_creation_date 2018-04-30
_audit_creation_method
;
Olex2 1.2-beta
(compiled 2017.03.28 svn.r3405 for OlexSys, GUI svn.r5337)
;
_audit_update_record
;
2021-12-22 deposited with the CCDC.	2022-03-25 downloaded from the CCDC.
;
_cell_angle_alpha 90
_cell_angle_beta 99.744(8)
_cell_angle_gamma 90
_cell_formula_units_Z 4
_cell_length_a 11.700(2)
_cell_length_b 16.998(3)
_cell_length_c 13.643(2)
_cell_measurement_reflns_used 9658
_cell_measurement_temperature 293(2)
_cell_measurement_theta_max 30.51
_cell_measurement_theta_min 2.44
_cell_volume 2674.1(8)
_computing_cell_refinement 'SAINT v8.37A (Bruker, 2015)'
_computing_data_reduction 'SAINT v8.37A (Bruker, 2015)'
_computing_molecular_graphics 'Olex2 (Dolomanov et al., 2009)'
_computing_publication_material 'Olex2 (Dolomanov et al., 2009)'
_computing_structure_refinement 'ShelXL (Sheldrick, 2015)'
_computing_structure_solution 'SIR2004 (Burla et al., 2007)'
_diffrn_ambient_temperature 293(2)
_diffrn_measured_fraction_theta_full 0.989
_diffrn_measured_fraction_theta_max 0.993
_diffrn_measurement_device_type 'Bruker APEX-II CCD'
_diffrn_measurement_method '\f and \w scans'
_diffrn_radiation_type MoK\a
_diffrn_radiation_wavelength 0.71073
_diffrn_reflns_av_R_equivalents 0.0556
_diffrn_reflns_av_unetI/netI 0.0219
_diffrn_reflns_Laue_measured_fraction_full 0.989
_diffrn_reflns_Laue_measured_fraction_max 0.993
_diffrn_reflns_limit_h_max 16
_diffrn_reflns_limit_h_min -16
_diffrn_reflns_limit_k_max 24
_diffrn_reflns_limit_k_min -24
_diffrn_reflns_limit_l_max 19
_diffrn_reflns_limit_l_min -19
_diffrn_reflns_number 81031
_diffrn_reflns_point_group_measured_fraction_full 0.989
_diffrn_reflns_point_group_measured_fraction_max 0.993
_diffrn_reflns_theta_full 25.242
_diffrn_reflns_theta_max 30.509
_diffrn_reflns_theta_min 1.931
_diffrn_standards_number 0
_exptl_absorpt_coefficient_mu 0.109
_exptl_absorpt_correction_T_max 0.7461
_exptl_absorpt_correction_T_min 0.7113
_exptl_absorpt_correction_type multi-scan
_exptl_absorpt_process_details
'SADABS-2016/2 (Bruker,2016/2) was used for absorption correction. wR2(int) was 0.0835 before and 0.0501 after correction. The Ratio of minimum to maximum transmission is 0.9534. The \l/2 correction factor is Not present.'
_exptl_crystal_colour colourless
_exptl_crystal_colour_primary colourless
_exptl_crystal_density_diffrn 1.407
_exptl_crystal_description block
_exptl_crystal_F_000 1184
_exptl_crystal_size_max 0.15
_exptl_crystal_size_mid 0.15
_exptl_crystal_size_min 0.1
_refine_diff_density_max 0.533
_refine_diff_density_min -0.468
_refine_diff_density_rms 0.137
_refine_ls_extinction_method none
_refine_ls_goodness_of_fit_ref 1.256
_refine_ls_hydrogen_treatment mixed
_refine_ls_matrix_type full
_refine_ls_number_parameters 394
_refine_ls_number_reflns 8109
_refine_ls_number_restraints 2
_refine_ls_restrained_S_all 1.260
_refine_ls_R_factor_all 0.0625
_refine_ls_R_factor_gt 0.0550
_refine_ls_shift/su_max 0.000
_refine_ls_shift/su_mean 0.000
_refine_ls_structure_factor_coef Fsqd
_refine_ls_weighting_details 'w=1/[\s^2^(Fo^2^)+(0.0743P)^2^+1.7316P] where P=(Fo^2^+2Fc^2^)/3'
_refine_ls_weighting_scheme calc
_refine_ls_wR_factor_gt 0.1557
_refine_ls_wR_factor_ref 0.1726
_reflns_Friedel_coverage 0.000
_reflns_number_gt 7506
_reflns_number_total 8109
_reflns_threshold_expression 'I > 2\s(I)'
_cod_data_source_file d1cc07187d2.cif
_cod_data_source_block platon_pl
_cod_database_code 7129942
_shelx_shelxl_version_number 2016/6
_shelx_space_group_comment
;
The symmetry employed for this shelxl refinement is uniquely defined
by the following loop, which should always be used as a source of
symmetry information in preference to the above space-group names.
They are only intended as comments.
;
_olex2_refinement_description
;
1. Fixed Uiso
 At 1.2 times of:
  All C(H) groups, All C(H,H) groups, All N(H) groups
 At 1.5 times of:
  All C(H,H,H) groups, All O(H) groups
2. Restrained distances
 O0AA-H0AA
 0.82 with sigma of 0.02
 C14-O1AA
 1.35 with sigma of 0.02
3. Others
 Fixed Sof: O0AA(0.75) F3(0.85) O1AA(0.25) H1AA(0.25) F0AA(0.15) H0AA(0.75)
4.a Riding coordinates:
 N1(H1)
4.b Secondary CH2 refined with riding coordinates:
 C13(H13A,H13B), C15(H15A,H15B), C16(H16A,H16B), C17(H17A,H17B), C26(H26A,
 H26B), C27(H27A,H27B)
4.c Aromatic/amide H refined with riding coordinates:
 C8(H8), C9(H9), C10(H10), C21(H21), C23(H23), C24(H24), C25(H25), C28(H28),
 C29(H29), C30(H30), C31(H31), C1(H1A)
4.d Idealised Me refined as rotating group:
 C20(H20A,H20B,H20C)
4.e Idealised tetrahedral OH refined as rotating group:
 O1AA(H1AA)
;
_olex2_submission_special_instructions 'No special instructions were received'

loop_
_space_group_symop_operation_xyz
'x, y, z'
'-x, y+1/2, -z+1/2'
'-x, -y, -z'
'x, -y-1/2, z-1/2'

loop_
_atom_site_label
_atom_site_type_symbol
_atom_site_fract_x
_atom_site_fract_y
_atom_site_fract_z
_atom_site_U_iso_or_equiv
_atom_site_adp_type
_atom_site_occupancy
_atom_site_site_symmetry_order
_atom_site_calc_flag
_atom_site_refinement_flags_posn
_atom_site_refinement_flags_adp
_atom_site_refinement_flags_occupancy
_atom_site_disorder_assembly
_atom_site_disorder_group
O0AA O 0.41135(12) 0.25216(8) 0.27301(10) 0.0140(3) Uani 0.75 1 d D . P . .
O3 O 0.17655(10) 0.24624(7) 0.32068(9) 0.0218(2) Uani 1 1 d . . . . .
O4 O 0.78389(10) 0.56553(7) 0.44293(8) 0.0182(2) Uani 1 1 d . . . . .
N1 N 0.49715(10) 0.34553(7) 0.44827(9) 0.0134(2) Uani 1 1 d . . . . .
H1 H 0.530513 0.292728 0.458782 0.016 Uiso 1 1 d R . . . .
N2 N 0.68857(11) 0.44616(7) 0.53181(9) 0.0148(2) Uani 1 1 d . . . . .
C8 C -0.05719(15) 0.09673(12) 0.53286(13) 0.0259(3) Uani 1 1 d . . . . .
H8 H -0.082967 0.064400 0.579612 0.031 Uiso 1 1 calc R . . . .
C9 C 0.06307(14) 0.10400(11) 0.53160(12) 0.0233(3) Uani 1 1 d . . . . .
H9 H 0.115810 0.076465 0.577765 0.028 Uiso 1 1 calc R . . . .
C10 C 0.10269(13) 0.15128(9) 0.46292(12) 0.0198(3) Uani 1 1 d . . . . .
H10 H 0.181961 0.156927 0.464052 0.024 Uiso 1 1 calc R . . . .
C11 C 0.02259(13) 0.19158(9) 0.39012(11) 0.0176(3) Uani 1 1 d . . . . .
C12 C 0.05887(13) 0.23806(9) 0.31382(12) 0.0193(3) Uani 1 1 d . . . . .
C13 C 0.21607(13) 0.30652(9) 0.26154(12) 0.0195(3) Uani 1 1 d . . . . .
H13A H 0.176018 0.355440 0.269649 0.023 Uiso 1 1 calc R . . . .
H13B H 0.200023 0.291853 0.191857 0.023 Uiso 1 1 calc R . . . .
C14 C 0.34597(13) 0.31712(9) 0.29494(11) 0.0172(3) Uani 1 1 d D . . . .
C15 C 0.37091(12) 0.33746(9) 0.40453(11) 0.0157(3) Uani 1 1 d . . . . .
H15A H 0.332199 0.386577 0.414383 0.019 Uiso 1 1 calc R . . . .
H15B H 0.337363 0.296970 0.440966 0.019 Uiso 1 1 calc R . . . .
C16 C 0.50486(13) 0.38476(9) 0.54759(11) 0.0157(3) Uani 1 1 d . . . . .
H16A H 0.465973 0.352477 0.590493 0.019 Uiso 1 1 calc R . . . .
H16B H 0.465464 0.435134 0.539185 0.019 Uiso 1 1 calc R . . . .
C17 C 0.62987(13) 0.39734(9) 0.59636(11) 0.0176(3) Uani 1 1 d . . . . .
H17A H 0.632445 0.423031 0.660188 0.021 Uiso 1 1 calc R . . . .
H17B H 0.668934 0.347004 0.607590 0.021 Uiso 1 1 calc R . . . .
C18 C 0.79885(12) 0.47652(8) 0.57720(11) 0.0155(3) Uani 1 1 d . . . . .
C19 C 0.84769(12) 0.53951(8) 0.53033(11) 0.0154(3) Uani 1 1 d . . . . .
C20 C 0.82497(16) 0.63459(10) 0.39952(13) 0.0234(3) Uani 1 1 d . . . . .
H20A H 0.830947 0.677135 0.446396 0.035 Uiso 1 1 calc GR . . . .
H20B H 0.771629 0.648655 0.340674 0.035 Uiso 1 1 calc GR . . . .
H20C H 0.899830 0.624231 0.382440 0.035 Uiso 1 1 calc GR . . . .
C21 C -0.13568(14) 0.13714(11) 0.46549(13) 0.0239(3) Uani 1 1 d . . . . .
H21 H -0.214358 0.133482 0.468338 0.029 Uiso 1 1 calc R . . . .
C22 C -0.09831(13) 0.18450(9) 0.39146(12) 0.0189(3) Uani 1 1 d . . . . .
C23 C -0.17930(14) 0.22298(10) 0.31701(13) 0.0224(3) Uani 1 1 d . . . . .
H23 H -0.258240 0.220419 0.319151 0.027 Uiso 1 1 calc R . . . .
C24 C -0.14098(14) 0.26360(10) 0.24256(14) 0.0245(3) Uani 1 1 d . . . . .
H24 H -0.194635 0.286606 0.192715 0.029 Uiso 1 1 calc R . . . .
C25 C -0.02088(14) 0.27137(10) 0.23980(13) 0.0229(3) Uani 1 1 d . . . . .
H25 H 0.003815 0.298835 0.188248 0.028 Uiso 1 1 calc R . . . .
C26 C 0.56683(13) 0.39029(9) 0.38444(11) 0.0157(3) Uani 1 1 d . . . . .
H26A H 0.529901 0.440558 0.366476 0.019 Uiso 1 1 calc R . . . .
H26B H 0.568823 0.361098 0.323658 0.019 Uiso 1 1 calc R . . . .
C27 C 0.68981(13) 0.40403(9) 0.43787(12) 0.0175(3) Uani 1 1 d . . . . .
H27A H 0.729009 0.353934 0.451407 0.021 Uiso 1 1 calc R . . . .
H27B H 0.732115 0.434639 0.395820 0.021 Uiso 1 1 calc R . . . .
C28 C 0.95302(13) 0.57207(9) 0.57451(12) 0.0188(3) Uani 1 1 d . . . . .
H28 H 0.985379 0.613104 0.543361 0.023 Uiso 1 1 calc R . . . .
C29 C 1.01018(13) 0.54319(10) 0.66560(13) 0.0210(3) Uani 1 1 d . . . . .
H29 H 1.081002 0.564696 0.694470 0.025 Uiso 1 1 calc R . . . .
C30 C 0.96222(14) 0.48293(10) 0.71305(13) 0.0225(3) Uani 1 1 d . . . . .
H30 H 0.999575 0.464684 0.774450 0.027 Uiso 1 1 calc R . . . .
C31 C 0.85744(14) 0.44961(9) 0.66830(12) 0.0204(3) Uani 1 1 d . . . . .
H31 H 0.826009 0.408492 0.700029 0.024 Uiso 1 1 calc R . . . .
F1 F 0.77718(9) -0.03624(7) 0.68000(9) 0.0313(3) Uani 1 1 d . . . . .
F2 F 0.37827(10) -0.08243(7) 0.65988(8) 0.0294(2) Uani 1 1 d . . . . .
F3 F 0.33084(9) 0.05910(8) 0.58425(10) 0.0262(3) Uani 0.85 1 d . . P . .
O1 O 0.42304(12) 0.20923(8) 0.58088(10) 0.0264(3) Uani 1 1 d . . . . .
O2 O 0.57670(11) 0.20050(7) 0.50303(10) 0.0241(3) Uani 1 1 d . . . . .
C1 C 0.57907(15) -0.06340(9) 0.67097(12) 0.0218(3) Uani 1 1 d . . . . .
H1A H 0.595138 -0.113957 0.695543 0.026 Uiso 1 1 calc R . . . .
C2 C 0.46716(14) -0.03562(9) 0.64660(11) 0.0200(3) Uani 1 1 d . . . . .
C3 C 0.44197(13) 0.03919(10) 0.60837(12) 0.0197(3) Uani 1 1 d . . . . .
C4 C 0.53076(13) 0.08996(9) 0.59437(11) 0.0167(3) Uani 1 1 d . . . . .
C5 C 0.50744(14) 0.17361(9) 0.55600(12) 0.0195(3) Uani 1 1 d . . . . .
C6 C 0.66600(14) -0.01173(10) 0.65675(12) 0.0203(3) Uani 1 1 d . . . . .
C7 C 0.64491(13) 0.06308(9) 0.61911(12) 0.0182(3) Uani 1 1 d . . . . .
O1AA O 0.3798(5) 0.3628(3) 0.2389(4) 0.0303(11) Uani 0.25 1 d D . P . .
H1AA H 0.372158 0.343342 0.183200 0.045 Uiso 0.25 1 calc GR . P . .
F0AA F 0.7246(8) 0.0964(5) 0.6176(7) 0.0373(18) Uani 0.15 1 d . . P . .
H0AA H 0.421(3) 0.254(2) 0.2178(16) 0.038(10) Uiso 0.75 1 d D . P . .

loop_
_atom_site_aniso_label
_atom_site_aniso_U_11
_atom_site_aniso_U_22
_atom_site_aniso_U_33
_atom_site_aniso_U_23
_atom_site_aniso_U_13
_atom_site_aniso_U_12
O0AA 0.0172(6) 0.0106(6) 0.0153(6) -0.0021(5) 0.0055(5) 0.0031(5)
O3 0.0146(5) 0.0205(5) 0.0293(6) 0.0009(4) 0.0006(4) -0.0019(4)
O4 0.0206(5) 0.0153(5) 0.0191(5) 0.0024(4) 0.0047(4) -0.0028(4)
N1 0.0142(5) 0.0107(5) 0.0159(5) 0.0005(4) 0.0047(4) -0.0006(4)
N2 0.0148(5) 0.0142(5) 0.0158(5) -0.0002(4) 0.0037(4) -0.0024(4)
C8 0.0222(7) 0.0329(9) 0.0226(7) -0.0010(6) 0.0041(6) -0.0016(6)
C9 0.0206(7) 0.0278(8) 0.0206(7) -0.0020(6) 0.0004(6) 0.0026(6)
C10 0.0167(6) 0.0200(7) 0.0217(7) -0.0058(5) 0.0001(5) 0.0014(5)
C11 0.0158(6) 0.0152(6) 0.0207(7) -0.0063(5) 0.0003(5) -0.0002(5)
C12 0.0154(6) 0.0149(6) 0.0262(7) -0.0046(5) -0.0002(5) -0.0008(5)
C13 0.0176(6) 0.0178(7) 0.0223(7) -0.0027(5) 0.0011(5) 0.0000(5)
C14 0.0171(6) 0.0163(6) 0.0185(6) -0.0040(5) 0.0039(5) 0.0007(5)
C15 0.0139(6) 0.0179(6) 0.0158(6) 0.0007(5) 0.0036(5) -0.0006(5)
C16 0.0168(6) 0.0161(6) 0.0150(6) 0.0003(5) 0.0049(5) -0.0021(5)
C17 0.0178(6) 0.0184(6) 0.0168(6) 0.0029(5) 0.0029(5) -0.0031(5)
C18 0.0141(6) 0.0118(6) 0.0208(6) -0.0005(5) 0.0037(5) -0.0005(5)
C19 0.0157(6) 0.0125(6) 0.0190(6) -0.0017(5) 0.0058(5) 0.0004(5)
C20 0.0309(8) 0.0173(7) 0.0234(7) 0.0027(6) 0.0083(6) -0.0064(6)
C21 0.0181(7) 0.0289(8) 0.0246(7) -0.0046(6) 0.0036(6) -0.0022(6)
C22 0.0152(6) 0.0176(7) 0.0230(7) -0.0069(5) 0.0003(5) -0.0001(5)
C23 0.0155(6) 0.0188(7) 0.0308(8) -0.0051(6) -0.0025(6) 0.0006(5)
C24 0.0178(7) 0.0169(7) 0.0354(9) -0.0005(6) -0.0057(6) -0.0004(5)
C25 0.0199(7) 0.0175(7) 0.0292(8) 0.0007(6) -0.0022(6) -0.0016(5)
C26 0.0188(6) 0.0141(6) 0.0158(6) -0.0004(5) 0.0076(5) -0.0032(5)
C27 0.0170(6) 0.0160(6) 0.0209(7) -0.0036(5) 0.0072(5) -0.0023(5)
C28 0.0169(6) 0.0148(6) 0.0257(7) -0.0033(5) 0.0067(5) -0.0020(5)
C29 0.0150(6) 0.0188(7) 0.0287(8) -0.0046(6) 0.0021(5) -0.0005(5)
C30 0.0191(7) 0.0185(7) 0.0278(8) 0.0004(6) -0.0022(6) 0.0012(5)
C31 0.0193(7) 0.0162(6) 0.0244(7) 0.0030(5) 0.0002(5) -0.0009(5)
F1 0.0214(5) 0.0306(6) 0.0383(6) 0.0019(5) -0.0049(4) 0.0108(4)
F2 0.0338(6) 0.0268(5) 0.0275(5) 0.0031(4) 0.0052(4) -0.0171(4)
F3 0.0090(5) 0.0313(6) 0.0367(7) 0.0107(5) -0.0005(4) 0.0014(4)
O1 0.0300(6) 0.0221(6) 0.0310(6) 0.0100(5) 0.0159(5) 0.0105(5)
O2 0.0265(6) 0.0155(5) 0.0339(6) 0.0069(5) 0.0156(5) 0.0036(4)
C1 0.0306(8) 0.0148(6) 0.0182(7) 0.0021(5) -0.0016(6) 0.0010(6)
C2 0.0240(7) 0.0184(7) 0.0166(6) 0.0017(5) 0.0011(5) -0.0087(5)
C3 0.0152(6) 0.0208(7) 0.0222(7) 0.0052(5) 0.0007(5) -0.0016(5)
C4 0.0167(6) 0.0131(6) 0.0204(6) 0.0037(5) 0.0034(5) 0.0003(5)
C5 0.0226(7) 0.0144(6) 0.0225(7) 0.0045(5) 0.0066(6) 0.0021(5)
C6 0.0185(7) 0.0199(7) 0.0203(7) -0.0009(5) -0.0030(5) 0.0055(5)
C7 0.0157(6) 0.0164(6) 0.0219(7) -0.0019(5) 0.0013(5) 0.0008(5)
O1AA 0.038(3) 0.028(3) 0.024(2) 0.002(2) 0.005(2) -0.013(2)
F0AA 0.036(4) 0.028(4) 0.052(5) -0.001(3) 0.019(4) -0.005(3)

loop_
_atom_type_symbol
_atom_type_description
_atom_type_scat_dispersion_real
_atom_type_scat_dispersion_imag
_atom_type_scat_source
C C 0.0033 0.0016 'International Tables Vol C Tables 4.2.6.8 and 6.1.1.4'
H H 0.0000 0.0000 'International Tables Vol C Tables 4.2.6.8 and 6.1.1.4'
F F 0.0171 0.0103 'International Tables Vol C Tables 4.2.6.8 and 6.1.1.4'
N N 0.0061 0.0033 'International Tables Vol C Tables 4.2.6.8 and 6.1.1.4'
O O 0.0106 0.0060 'International Tables Vol C Tables 4.2.6.8 and 6.1.1.4'

loop_
_geom_angle_atom_site_label_1
_geom_angle_atom_site_label_2
_geom_angle_atom_site_label_3
_geom_angle
_geom_angle_site_symmetry_1
_geom_angle_site_symmetry_3
_geom_angle_publ_flag
C14 O0AA H0AA 111(3) . . ?
C12 O3 C13 116.84(12) . . ?
C19 O4 C20 116.93(12) . . ?
C15 N1 H1 108.4 . . ?
C16 N1 H1 108.3 . . ?
C16 N1 C15 107.72(11) . . ?
C26 N1 H1 107.9 . . ?
C26 N1 C15 114.24(11) . . ?
C26 N1 C16 110.14(11) . . ?
C17 N2 C27 108.87(12) . . ?
C18 N2 C17 115.16(12) . . ?
C18 N2 C27 114.33(12) . . ?
C9 C8 H8 119.9 . . ?
C21 C8 H8 119.9 . . ?
C21 C8 C9 120.22(17) . . ?
C8 C9 H9 119.7 . . ?
C10 C9 C8 120.69(16) . . ?
C10 C9 H9 119.7 . . ?
C9 C10 H10 120.0 . . ?
C9 C10 C11 120.02(15) . . ?
C11 C10 H10 120.0 . . ?
C10 C11 C12 122.29(14) . . ?
C10 C11 C22 119.32(15) . . ?
C22 C11 C12 118.38(14) . . ?
O3 C12 C11 115.18(14) . . ?
O3 C12 C25 123.84(15) . . ?
C25 C12 C11 120.98(15) . . ?
O3 C13 H13A 110.0 . . ?
O3 C13 H13B 110.0 . . ?
O3 C13 C14 108.56(12) . . ?
H13A C13 H13B 108.4 . . ?
C14 C13 H13A 110.0 . . ?
C14 C13 H13B 110.0 . . ?
O0AA C14 C13 113.31(13) . . ?
O0AA C14 C15 111.66(13) . . ?
C15 C14 C13 109.78(12) . . ?
O1AA C14 O0AA 97.0(3) . . ?
O1AA C14 C13 107.8(3) . . ?
O1AA C14 C15 116.8(3) . . ?
N1 C15 C14 115.16(12) . . ?
N1 C15 H15A 108.5 . . ?
N1 C15 H15B 108.5 . . ?
C14 C15 H15A 108.5 . . ?
C14 C15 H15B 108.5 . . ?
H15A C15 H15B 107.5 . . ?
N1 C16 H16A 109.3 . . ?
N1 C16 H16B 109.3 . . ?
N1 C16 C17 111.44(12) . . ?
H16A C16 H16B 108.0 . . ?
C17 C16 H16A 109.3 . . ?
C17 C16 H16B 109.3 . . ?
N2 C17 C16 109.40(12) . . ?
N2 C17 H17A 109.8 . . ?
N2 C17 H17B 109.8 . . ?
C16 C17 H17A 109.8 . . ?
C16 C17 H17B 109.8 . . ?
H17A C17 H17B 108.2 . . ?
C19 C18 N2 118.74(13) . . ?
C31 C18 N2 122.70(13) . . ?
C31 C18 C19 118.46(13) . . ?
O4 C19 C18 115.81(13) . . ?
O4 C19 C28 124.14(13) . . ?
C28 C19 C18 120.03(14) . . ?
O4 C20 H20A 109.5 . . ?
O4 C20 H20B 109.5 . . ?
O4 C20 H20C 109.5 . . ?
H20A C20 H20B 109.5 . . ?
H20A C20 H20C 109.5 . . ?
H20B C20 H20C 109.5 . . ?
C8 C21 H21 119.6 . . ?
C8 C21 C22 120.71(15) . . ?
C22 C21 H21 119.6 . . ?
C11 C22 C23 119.63(15) . . ?
C21 C22 C11 118.98(15) . . ?
C21 C22 C23 121.36(15) . . ?
C22 C23 H23 120.0 . . ?
C24 C23 C22 119.99(15) . . ?
C24 C23 H23 120.0 . . ?
C23 C24 H24 119.4 . . ?
C23 C24 C25 121.23(15) . . ?
C25 C24 H24 119.4 . . ?
C12 C25 C24 119.62(16) . . ?
C12 C25 H25 120.2 . . ?
C24 C25 H25 120.2 . . ?
N1 C26 H26A 109.4 . . ?
N1 C26 H26B 109.4 . . ?
N1 C26 C27 111.36(12) . . ?
H26A C26 H26B 108.0 . . ?
C27 C26 H26A 109.4 . . ?
C27 C26 H26B 109.4 . . ?
N2 C27 C26 110.20(12) . . ?
N2 C27 H27A 109.6 . . ?
N2 C27 H27B 109.6 . . ?
C26 C27 H27A 109.6 . . ?
C26 C27 H27B 109.6 . . ?
H27A C27 H27B 108.1 . . ?
C19 C28 H28 120.0 . . ?
C19 C28 C29 120.07(14) . . ?
C29 C28 H28 120.0 . . ?
C28 C29 H29 119.8 . . ?
C30 C29 C28 120.43(14) . . ?
C30 C29 H29 119.8 . . ?
C29 C30 H30 120.2 . . ?
C29 C30 C31 119.55(15) . . ?
C31 C30 H30 120.2 . . ?
C18 C31 C30 121.44(15) . . ?
C18 C31 H31 119.3 . . ?
C30 C31 H31 119.3 . . ?
C2 C1 H1A 122.0 . . ?
C2 C1 C6 116.10(14) . . ?
C6 C1 H1A 122.0 . . ?
F2 C2 C1 119.28(15) . . ?
F2 C2 C3 118.22(15) . . ?
C1 C2 C3 122.50(14) . . ?
F3 C3 C2 117.57(14) . . ?
F3 C3 C4 122.06(14) . . ?
C2 C3 C4 120.36(14) . . ?
C3 C4 C5 122.18(14) . . ?
C3 C4 C7 118.04(14) . . ?
C7 C4 C5 119.75(13) . . ?
O1 C5 O2 126.39(15) . . ?
O1 C5 C4 117.47(14) . . ?
O2 C5 C4 116.13(14) . . ?
F1 C6 C1 118.23(14) . . ?
F1 C6 C7 118.46(15) . . ?
C7 C6 C1 123.31(15) . . ?
C6 C7 C4 119.68(14) . . ?
F0AA C7 C4 127.5(5) . . ?
F0AA C7 C6 112.7(5) . . ?
C14 O1AA H1AA 109.5 . . ?

loop_
_geom_bond_atom_site_label_1
_geom_bond_atom_site_label_2
_geom_bond_distance
_geom_bond_site_symmetry_2
_geom_bond_publ_flag
O0AA C14 1.4039(19) . ?
O0AA H0AA 0.780(18) . ?
O3 C12 1.3712(18) . ?
O3 C13 1.429(2) . ?
O4 C19 1.3687(18) . ?
O4 C20 1.4339(19) . ?
N1 H1 0.9795 . ?
N1 C15 1.5027(18) . ?
N1 C16 1.4991(19) . ?
N1 C26 1.4974(18) . ?
N2 C17 1.4630(19) . ?
N2 C18 1.4298(18) . ?
N2 C27 1.4703(19) . ?
C8 H8 0.9300 . ?
C8 C9 1.415(2) . ?
C8 C21 1.369(3) . ?
C9 H9 0.9300 . ?
C9 C10 1.373(2) . ?
C10 H10 0.9300 . ?
C10 C11 1.421(2) . ?
C11 C12 1.427(2) . ?
C11 C22 1.423(2) . ?
C12 C25 1.376(2) . ?
C13 H13A 0.9700 . ?
C13 H13B 0.9700 . ?
C13 C14 1.522(2) . ?
C14 C15 1.514(2) . ?
C14 O1AA 1.202(5) . ?
C15 H15A 0.9700 . ?
C15 H15B 0.9700 . ?
C16 H16A 0.9700 . ?
C16 H16B 0.9700 . ?
C16 C17 1.516(2) . ?
C17 H17A 0.9700 . ?
C17 H17B 0.9700 . ?
C18 C19 1.416(2) . ?
C18 C31 1.391(2) . ?
C19 C28 1.392(2) . ?
C20 H20A 0.9600 . ?
C20 H20B 0.9600 . ?
C20 H20C 0.9600 . ?
C21 H21 0.9300 . ?
C21 C22 1.417(2) . ?
C22 C23 1.425(2) . ?
C23 H23 0.9300 . ?
C23 C24 1.365(3) . ?
C24 H24 0.9300 . ?
C24 C25 1.418(2) . ?
C25 H25 0.9300 . ?
C26 H26A 0.9700 . ?
C26 H26B 0.9700 . ?
C26 C27 1.517(2) . ?
C27 H27A 0.9700 . ?
C27 H27B 0.9700 . ?
C28 H28 0.9300 . ?
C28 C29 1.397(2) . ?
C29 H29 0.9300 . ?
C29 C30 1.381(2) . ?
C30 H30 0.9300 . ?
C30 C31 1.394(2) . ?
C31 H31 0.9300 . ?
F1 C6 1.3515(18) . ?
F2 C2 1.3458(18) . ?
F3 C3 1.3299(18) . ?
O1 C5 1.253(2) . ?
O2 C5 1.2594(19) . ?
C1 H1A 0.9300 . ?
C1 C2 1.379(2) . ?
C1 C6 1.382(2) . ?
C2 C3 1.387(2) . ?
C3 C4 1.388(2) . ?
C4 C5 1.524(2) . ?
C4 C7 1.398(2) . ?
C6 C7 1.378(2) . ?
C7 F0AA 1.094(8) . ?
O1AA H1AA 0.8200 . ?

loop_
_geom_torsion_atom_site_label_1
_geom_torsion_atom_site_label_2
_geom_torsion_atom_site_label_3
_geom_torsion_atom_site_label_4
_geom_torsion
_geom_torsion_site_symmetry_1
_geom_torsion_site_symmetry_2
_geom_torsion_site_symmetry_3
_geom_torsion_site_symmetry_4
_geom_torsion_publ_flag
O0AA C14 C15 N1 50.52(17) . . . . ?
O3 C12 C25 C24 -176.09(15) . . . . ?
O3 C13 C14 O0AA 67.76(17) . . . . ?
O3 C13 C14 C15 -57.84(16) . . . . ?
O3 C13 C14 O1AA 173.9(3) . . . . ?
O4 C19 C28 C29 177.92(14) . . . . ?
N1 C16 C17 N2 59.12(16) . . . . ?
N1 C26 C27 N2 -57.32(16) . . . . ?
N2 C18 C19 O4 -0.86(19) . . . . ?
N2 C18 C19 C28 177.79(13) . . . . ?
N2 C18 C31 C30 -176.87(15) . . . . ?
C8 C9 C10 C11 -2.0(2) . . . . ?
C8 C21 C22 C11 -2.1(2) . . . . ?
C8 C21 C22 C23 176.03(16) . . . . ?
C9 C8 C21 C22 2.3(3) . . . . ?
C9 C10 C11 C12 -176.58(15) . . . . ?
C9 C10 C11 C22 2.1(2) . . . . ?
C10 C11 C12 O3 -5.1(2) . . . . ?
C10 C11 C12 C25 174.87(15) . . . . ?
C10 C11 C22 C21 -0.1(2) . . . . ?
C10 C11 C22 C23 -178.26(14) . . . . ?
C11 C12 C25 C24 3.9(2) . . . . ?
C11 C22 C23 C24 2.7(2) . . . . ?
C12 O3 C13 C14 168.61(13) . . . . ?
C12 C11 C22 C21 178.64(14) . . . . ?
C12 C11 C22 C23 0.5(2) . . . . ?
C13 O3 C12 C11 -165.38(13) . . . . ?
C13 O3 C12 C25 14.6(2) . . . . ?
C13 C14 C15 N1 177.05(12) . . . . ?
C15 N1 C16 C17 -178.51(12) . . . . ?
C15 N1 C26 C27 173.63(12) . . . . ?
C16 N1 C15 C14 166.06(12) . . . . ?
C16 N1 C26 C27 52.25(15) . . . . ?
C17 N2 C18 C19 -163.92(13) . . . . ?
C17 N2 C18 C31 12.5(2) . . . . ?
C17 N2 C27 C26 62.25(15) . . . . ?
C18 N2 C17 C16 167.26(12) . . . . ?
C18 N2 C27 C26 -167.38(12) . . . . ?
C18 C19 C28 C29 -0.6(2) . . . . ?
C19 C18 C31 C30 -0.4(2) . . . . ?
C19 C28 C29 C30 -0.8(2) . . . . ?
C20 O4 C19 C18 173.41(13) . . . . ?
C20 O4 C19 C28 -5.2(2) . . . . ?
C21 C8 C9 C10 -0.2(3) . . . . ?
C21 C22 C23 C24 -175.34(16) . . . . ?
C22 C11 C12 O3 176.16(13) . . . . ?
C22 C11 C12 C25 -3.9(2) . . . . ?
C22 C23 C24 C25 -2.8(3) . . . . ?
C23 C24 C25 C12 -0.6(3) . . . . ?
C26 N1 C15 C14 43.36(17) . . . . ?
C26 N1 C16 C17 -53.33(15) . . . . ?
C27 N2 C17 C16 -62.83(15) . . . . ?
C27 N2 C18 C19 68.88(17) . . . . ?
C27 N2 C18 C31 -114.66(16) . . . . ?
C28 C29 C30 C31 1.6(2) . . . . ?
C29 C30 C31 C18 -1.0(3) . . . . ?
C31 C18 C19 O4 -177.46(13) . . . . ?
C31 C18 C19 C28 1.2(2) . . . . ?
F1 C6 C7 C4 179.97(14) . . . . ?
F1 C6 C7 F0AA -4.3(6) . . . . ?
F2 C2 C3 F3 -2.0(2) . . . . ?
F2 C2 C3 C4 179.29(14) . . . . ?
F3 C3 C4 C5 3.6(3) . . . . ?
F3 C3 C4 C7 -178.10(15) . . . . ?
C1 C2 C3 F3 177.78(15) . . . . ?
C1 C2 C3 C4 -0.9(3) . . . . ?
C1 C6 C7 C4 0.7(2) . . . . ?
C1 C6 C7 F0AA 176.4(5) . . . . ?
C2 C1 C6 F1 179.72(14) . . . . ?
C2 C1 C6 C7 -1.0(2) . . . . ?
C2 C3 C4 C5 -177.82(15) . . . . ?
C2 C3 C4 C7 0.5(2) . . . . ?
C3 C4 C5 O1 33.7(2) . . . . ?
C3 C4 C5 O2 -147.24(17) . . . . ?
C3 C4 C7 C6 -0.4(2) . . . . ?
C3 C4 C7 F0AA -175.4(6) . . . . ?
C5 C4 C7 C6 177.96(14) . . . . ?
C5 C4 C7 F0AA 2.9(7) . . . . ?
C6 C1 C2 F2 -179.09(14) . . . . ?
C6 C1 C2 C3 1.1(2) . . . . ?
C7 C4 C5 O1 -144.63(17) . . . . ?
C7 C4 C5 O2 34.5(2) . . . . ?
O1AA C14 C15 N1 -59.8(4) . . . . ?
